data_7010334
loop_
_publ_author_name
'Nakamura, Setsuko'
'Ozeki, Tomoji'

_publ_section_title
;
 Hydrogen-bonded aggregates of protonated decavanadate anions in their
 tetraalkylammonium salts&#x200A;&#x2020;&#x200A;&#x2021;
;
_journal_issue 4
_journal_name_full 'Journal of the Chemical Society, Dalton Transactions'
_journal_page_first 472
_journal_paper_doi 10.1039/b008128k
_journal_year 2001
_chemical_formula_moiety '(C16 H36 N +)3, (H3 V10 O28 3-)'
_chemical_formula_sum 'C48 H111 N3 O28 V10'
_chemical_formula_weight 1687.80
_chemical_name_common
;
 Tris(tetra-n-butylammonium) trihydrogendecavanadate
;
_chemical_name_systematic
;
 ?
;
_space_group_IT_number 2
_symmetry_cell_setting triclinic
_symmetry_space_group_name_Hall '-P 1'
_symmetry_space_group_name_H-M 'P -1'
_atom_sites_solution_hydrogens mixed
_atom_sites_solution_primary direct
_atom_sites_solution_secondary difmap
_audit_creation_method SHELXL-97
_cell_angle_alpha 91.38(1)
_cell_angle_beta 96.48(1)
_cell_angle_gamma 107.26(1)
_cell_formula_units_Z 2
_cell_length_a 15.968(2)
_cell_length_b 18.677(2)
_cell_length_c 12.785(2)
_cell_measurement_reflns_used 24
_cell_measurement_temperature 298
_cell_measurement_theta_max 15.03
_cell_measurement_theta_min 14.92
_cell_volume 3611.3(8)
_computing_cell_refinement 'MSC/AFC Diffractometer Control Software'
_computing_data_collection 'MSC/AFC Diffractometer Control Software'
_computing_data_reduction 'teXsan PROCESS (Molecular Structure Corporation, 1993)'
_computing_molecular_graphics 'ORTEP-III (Burnett & Johnson, 1996)'
_computing_publication_material 'SHELXL-97 (Sheldrick, 1997a)'
_computing_structure_refinement 'SHELXL-97 (Sheldrick, 1997a)'
_computing_structure_solution 'SHELXS-86 (Sheldrick, 1990)'
_diffrn_ambient_temperature 298
_diffrn_measured_fraction_theta_full 0.990
_diffrn_measured_fraction_theta_max 0.990
_diffrn_measurement_device_type 'Rigaku AFC7S'
_diffrn_measurement_method \w--2\q
_diffrn_radiation_monochromator graphite
_diffrn_radiation_source 'fine-focus sealed tube'
_diffrn_radiation_type MoK\a
_diffrn_radiation_wavelength 0.71069
_diffrn_reflns_av_R_equivalents 0.0410
_diffrn_reflns_av_sigmaI/netI 0.0694
_diffrn_reflns_limit_h_max 20
_diffrn_reflns_limit_h_min 0
_diffrn_reflns_limit_k_max 23
_diffrn_reflns_limit_k_min -24
_diffrn_reflns_limit_l_max 16
_diffrn_reflns_limit_l_min -16
_diffrn_reflns_number 17185
_diffrn_reflns_theta_full 27.59
_diffrn_reflns_theta_max 27.59
_diffrn_reflns_theta_min 2.01
_diffrn_standards_decay_% 17.9
_diffrn_standards_interval_count 100
_diffrn_standards_number 3
_exptl_absorpt_coefficient_mu 1.307
_exptl_absorpt_correction_T_max 0.821
_exptl_absorpt_correction_T_min 0.646
_exptl_absorpt_correction_type analytical
_exptl_absorpt_process_details 'de Meulenaar & Tompa (1965)'
_exptl_crystal_colour orange
_exptl_crystal_density_diffrn 1.552
_exptl_crystal_density_method 'not measured'
_exptl_crystal_description block
_exptl_crystal_F_000 1748
_exptl_crystal_size_max 0.44
_exptl_crystal_size_mid 0.43
_exptl_crystal_size_min 0.32
_refine_diff_density_max 0.740
_refine_diff_density_min -0.844
_refine_diff_density_rms 0.127
_refine_ls_extinction_method none
_refine_ls_goodness_of_fit_ref 0.939
_refine_ls_hydrogen_treatment mixed
_refine_ls_matrix_type full
_refine_ls_number_parameters 799
_refine_ls_number_reflns 16587
_refine_ls_number_restraints 4
_refine_ls_restrained_S_all 0.943
_refine_ls_R_factor_all 0.1540
_refine_ls_R_factor_gt 0.0538
_refine_ls_shift/su_max 0.006
_refine_ls_shift/su_mean 0.000
_refine_ls_structure_factor_coef Fsqd
_refine_ls_weighting_details 'calc w=1/[\s^2^(Fo^2^)+(0.1828P)^2^+0.0000P] where P=(Fo^2^+2Fc^2^)/3'
_refine_ls_weighting_scheme calc
_refine_ls_wR_factor_gt 0.1777
_refine_ls_wR_factor_ref 0.2678
_reflns_number_gt 8020
_reflns_number_total 16587
_reflns_threshold_expression >2sigma(I)
_cod_data_source_file b008128k.txt
_cod_data_source_block TBAh
_cod_depositor_comments
;
The following automatic conversions were performed:

'_atom_sites_solution_hydrogens' value 'geom and difmap' was changed
to 'mixed'.

Automatic conversion script
Id: cif_fix_values 6452 2018-10-05 10:23:21Z andrius 
;
_cod_original_cell_volume 3611.1(8)
_cod_database_code 7010334

loop_
_symmetry_equiv_pos_as_xyz
'x, y, z'
'-x, -y, -z'

loop_
_atom_site_label
_atom_site_type_symbol
_atom_site_fract_x
_atom_site_fract_y
_atom_site_fract_z
_atom_site_U_iso_or_equiv
_atom_site_adp_type
_atom_site_occupancy
_atom_site_symmetry_multiplicity
_atom_site_calc_flag
_atom_site_refinement_flags
_atom_site_disorder_assembly
_atom_site_disorder_group
V2B' V 0.27385(7) 0.60329(6) 0.39635(8) 0.0447(3) Uani 1 1 d . . .
V1A V 0.46964(6) 0.62195(4) 0.46805(6) 0.0290(2) Uani 1 1 d . . .
V2A V 0.66402(6) 0.64832(5) 0.54582(8) 0.0402(2) Uani 1 1 d . . .
V2B V 0.66677(7) 0.76743(6) 0.71531(9) 0.0497(3) Uani 1 1 d . . .
V1A' V 0.46807(6) 0.74821(5) 0.64721(7) 0.0347(2) Uani 1 1 d . . .
V2A' V 0.27174(7) 0.72354(6) 0.56440(9) 0.0458(3) Uani 1 1 d . . .
V3A' V 0.40979(6) 0.76231(5) 0.40632(7) 0.0376(2) Uani 1 1 d . . .
V3B' V 0.60445(6) 0.78486(5) 0.48091(8) 0.0402(2) Uani 1 1 d . . .
V3B V 0.32905(6) 0.58997(5) 0.65131(8) 0.0406(2) Uani 1 1 d . . .
V3A V 0.52939(7) 0.61155(5) 0.72585(7) 0.0391(2) Uani 1 1 d . . .
OG2' O 0.2026(3) 0.5476(3) 0.3096(4) 0.0663(13) Uani 1 1 d . . .
OG1 O 0.7313(3) 0.6051(2) 0.5112(4) 0.0526(11) Uani 1 1 d . . .
OG2 O 0.7380(4) 0.8214(3) 0.8024(4) 0.0803(16) Uani 1 1 d . . .
OG1' O 0.2010(3) 0.7628(3) 0.5975(4) 0.0634(13) Uani 1 1 d . . .
OF1' O 0.4375(3) 0.8246(2) 0.3212(3) 0.0543(11) Uani 1 1 d . . .
OF2' O 0.6314(3) 0.8465(2) 0.3962(4) 0.0572(12) Uani 1 1 d . . .
OF2 O 0.3007(3) 0.5253(2) 0.7315(4) 0.0603(12) Uani 1 1 d . . .
OF1 O 0.5025(3) 0.5458(2) 0.8060(3) 0.0548(11) Uani 1 1 d . . .
OE2' O 0.3809(2) 0.56703(19) 0.3872(3) 0.0376(8) Uani 1 1 d . . .
OE1 O 0.5529(2) 0.58574(19) 0.4518(3) 0.0361(8) Uani 1 1 d . . .
OD1 O 0.7266(3) 0.7124(2) 0.6577(4) 0.0523(11) Uani 1 1 d . . .
OE2 O 0.5561(3) 0.7963(2) 0.7339(3) 0.0445(9) Uani 1 1 d . . .
OE1' O 0.3815(3) 0.7776(2) 0.6679(3) 0.0441(9) Uani 1 1 d . . .
OD1' O 0.2098(3) 0.6545(2) 0.4619(4) 0.0520(10) Uani 1 1 d . . .
OC2' O 0.3272(3) 0.6830(2) 0.3258(3) 0.0444(9) Uani 1 1 d . . .
OB2' O 0.5008(2) 0.70709(18) 0.3952(3) 0.0317(7) Uani 1 1 d . . .
OC3' O 0.6726(3) 0.7215(2) 0.4570(3) 0.0474(10) Uani 1 1 d . . .
OC4' O 0.6733(3) 0.8280(2) 0.6002(3) 0.0477(10) Uani 1 1 d . . .
OB1' O 0.5010(2) 0.80481(19) 0.5269(3) 0.0352(8) Uani 1 1 d . . .
OC1' O 0.3277(3) 0.7892(2) 0.4689(3) 0.0427(9) Uani 1 1 d . . .
OC4 O 0.2605(3) 0.5391(3) 0.5205(4) 0.0488(11) Uani 1 1 d . . .
OB1 O 0.4345(3) 0.5581(2) 0.5970(3) 0.0351(9) Uani 1 1 d . . .
OC1 O 0.6106(3) 0.5776(2) 0.6530(3) 0.0409(9) Uani 1 1 d . . .
OC2 O 0.6104(3) 0.6846(2) 0.7970(3) 0.0518(11) Uani 1 1 d . . .
OB2 O 0.4360(3) 0.6575(2) 0.7269(3) 0.0387(9) Uani 1 1 d . . .
OC3 O 0.2618(3) 0.6461(2) 0.6651(3) 0.0508(10) Uani 1 1 d . . .
OA1' O 0.3843(2) 0.67146(18) 0.5298(3) 0.0323(8) Uani 1 1 d . . .
OA1 O 0.5535(2) 0.68866(18) 0.5929(3) 0.0335(8) Uani 1 1 d . . .
N1 N 0.9732(4) 0.6786(4) 0.6969(6) 0.0763(19) Uani 1 1 d . . .
C1 C 1.0553(5) 0.6683(5) 0.7571(7) 0.076(2) Uani 1 1 d . . .
H1A H 1.0813 0.7107 0.8079 0.092 Uiso 1 1 calc R . .
H1B H 1.0977 0.6693 0.7080 0.092 Uiso 1 1 calc R . .
C2 C 1.0413(6) 0.5962(6) 0.8156(8) 0.101(3) Uani 1 1 d . . .
H2A H 1.0016 0.5960 0.8677 0.121 Uiso 1 1 calc R . .
H2B H 1.0134 0.5535 0.7659 0.121 Uiso 1 1 calc R . .
C3 C 1.1257(6) 0.5875(6) 0.8697(9) 0.106(3) Uani 1 1 d . . .
H3A H 1.1632 0.5840 0.8163 0.127 Uiso 1 1 calc R . .
H3B H 1.1559 0.6327 0.9142 0.127 Uiso 1 1 calc R . .
C4 C 1.1163(8) 0.5218(8) 0.9353(11) 0.146(5) Uani 1 1 d . . .
H4A H 1.1737 0.5213 0.9665 0.220 Uiso 1 1 calc R . .
H4B H 1.0884 0.4765 0.8920 0.220 Uiso 1 1 calc R . .
H4C H 1.0808 0.5252 0.9900 0.220 Uiso 1 1 calc R . .
C5 C 0.9038(6) 0.6748(7) 0.7667(10) 0.116(4) Uani 1 1 d . . .
H5A H 0.8893 0.6265 0.7979 0.139 Uiso 1 1 calc R . .
H5B H 0.8508 0.6782 0.7244 0.139 Uiso 1 1 calc R . .
C6 C 0.9331(11) 0.7402(11) 0.8589(14) 0.180(8) Uani 1 1 d . . .
H6A H 0.9908 0.7411 0.8934 0.216 Uiso 1 1 calc R . .
H6B H 0.9402 0.7877 0.8266 0.216 Uiso 1 1 calc R . .
C7 C 0.8785(16) 0.7362(14) 0.935(3) 0.246(13) Uani 1 1 d . . .
H7A H 0.8700 0.6881 0.9661 0.296 Uiso 1 1 calc R . .
H7B H 0.8214 0.7369 0.9010 0.296 Uiso 1 1 calc R . .
C8 C 0.9062(16) 0.7928(13) 1.0176(17) 0.215(11) Uani 1 1 d . . .
H8A H 0.8636 0.7833 1.0669 0.323 Uiso 1 1 calc R . .
H8B H 0.9112 0.8408 0.9891 0.323 Uiso 1 1 calc R . .
H8C H 0.9626 0.7929 1.0529 0.323 Uiso 1 1 calc R . .
C9 C 0.9378(5) 0.6161(5) 0.6043(9) 0.101(4) Uani 1 1 d . . .
H9A H 0.9222 0.5675 0.6345 0.122 Uiso 1 1 calc R . .
H9B H 0.8841 0.6221 0.5671 0.122 Uiso 1 1 calc R . .
C10 C 1.0006(8) 0.6159(6) 0.5259(10) 0.117(4) Uani 1 1 d . . .
H10A H 1.0485 0.5994 0.5598 0.141 Uiso 1 1 calc R . .
H10B H 1.0259 0.6671 0.5070 0.141 Uiso 1 1 calc R . .
C11 C 0.9595(9) 0.5645(6) 0.4200(15) 0.177(8) Uani 1 1 d D . .
H11A H 1.0066 0.5571 0.3835 0.212 Uiso 1 1 calc R . .
H11B H 0.9228 0.5157 0.4369 0.212 Uiso 1 1 calc R . .
C12 C 0.9085(11) 0.5992(10) 0.3549(14) 0.190(7) Uani 1 1 d D . .
H12A H 0.8840 0.5682 0.2912 0.285 Uiso 1 1 calc R . .
H12B H 0.9451 0.6472 0.3378 0.285 Uiso 1 1 calc R . .
H12C H 0.8615 0.6058 0.3909 0.285 Uiso 1 1 calc R . .
C13 C 1.0017(5) 0.7555(4) 0.6523(7) 0.074(2) Uani 1 1 d . . .
H13A H 1.0239 0.7931 0.7107 0.089 Uiso 1 1 calc R . .
H13B H 1.0503 0.7578 0.6121 0.089 Uiso 1 1 calc R . .
C14 C 0.9304(5) 0.7758(5) 0.5826(9) 0.094(3) Uani 1 1 d . . .
H14A H 0.9045 0.7363 0.5275 0.113 Uiso 1 1 calc R . .
H14B H 0.8842 0.7785 0.6243 0.113 Uiso 1 1 calc R . .
C15 C 0.9624(7) 0.8477(6) 0.5334(11) 0.118(4) Uani 1 1 d . . .
H15A H 1.0094 0.8447 0.4930 0.142 Uiso 1 1 calc R . .
H15B H 0.9883 0.8867 0.5891 0.142 Uiso 1 1 calc R . .
C16 C 0.8960(8) 0.8714(6) 0.4625(10) 0.131(4) Uani 1 1 d . . .
H16A H 0.9242 0.9188 0.4352 0.197 Uiso 1 1 calc R . .
H16B H 0.8499 0.8764 0.5016 0.197 Uiso 1 1 calc R . .
H16C H 0.8711 0.8344 0.4052 0.197 Uiso 1 1 calc R . .
N2 N 0.4956(5) 0.7137(4) 0.0646(4) 0.081(2) Uani 1 1 d . . .
C17 C 0.4190(9) 0.7481(6) 0.0726(9) 0.123(4) Uani 1 1 d . . .
H17A H 0.3754 0.7147 0.1105 0.148 Uiso 1 1 calc R . .
H17B H 0.4423 0.7954 0.1143 0.148 Uiso 1 1 calc R . .
C18 C 0.3726(8) 0.7622(8) -0.0315(10) 0.125(4) Uani 1 1 d . . .
H18A H 0.3393 0.7147 -0.0690 0.150 Uiso 1 1 calc R . .
H18B H 0.4159 0.7896 -0.0751 0.150 Uiso 1 1 calc R . .
C19 C 0.3085(11) 0.8088(9) -0.0097(13) 0.175(6) Uiso 1 1 d . . .
H19A H 0.2663 0.7818 0.0353 0.210 Uiso 1 1 calc R . .
H19B H 0.3421 0.8567 0.0265 0.210 Uiso 1 1 calc R . .
C20 C 0.2637(14) 0.8210(12) -0.1044(17) 0.236(9) Uiso 1 1 d . . .
H20A H 0.2246 0.8494 -0.0902 0.354 Uiso 1 1 calc R . .
H20B H 0.2301 0.7736 -0.1399 0.354 Uiso 1 1 calc R . .
H20C H 0.3057 0.8484 -0.1484 0.354 Uiso 1 1 calc R . .
C21 C 0.5323(9) 0.7080(7) 0.1738(7) 0.119(4) Uani 1 1 d . . .
H21A H 0.4842 0.6810 0.2114 0.143 Uiso 1 1 calc R . .
H21B H 0.5562 0.7583 0.2070 0.143 Uiso 1 1 calc R . .
C22 C 0.6021(11) 0.6704(8) 0.1874(9) 0.128(4) Uani 1 1 d . . .
H22A H 0.5947 0.6426 0.2505 0.154 Uiso 1 1 calc R . .
H22B H 0.5915 0.6339 0.1283 0.154 Uiso 1 1 calc R . .
C23 C 0.6936(13) 0.7159(13) 0.1954(15) 0.220(10) Uani 1 1 d . . .
H23A H 0.7065 0.7319 0.1258 0.264 Uiso 1 1 calc R . .
H23B H 0.7011 0.7607 0.2400 0.264 Uiso 1 1 calc R . .
C24 C 0.7569(11) 0.6800(10) 0.2367(10) 0.179(7) Uani 1 1 d . . .
H24A H 0.8154 0.7142 0.2390 0.268 Uiso 1 1 calc R . .
H24B H 0.7514 0.6363 0.1922 0.268 Uiso 1 1 calc R . .
H24C H 0.7463 0.6653 0.3066 0.268 Uiso 1 1 calc R . .
C25 C 0.4593(7) 0.6360(5) 0.0062(6) 0.093(3) Uani 1 1 d . . .
H25A H 0.5082 0.6167 -0.0027 0.112 Uiso 1 1 calc R . .
H25B H 0.4316 0.6414 -0.0635 0.112 Uiso 1 1 calc R . .
C26 C 0.3904(9) 0.5776(6) 0.0638(9) 0.115(4) Uani 1 1 d . . .
H26A H 0.4175 0.5722 0.1338 0.138 Uiso 1 1 calc R . .
H26B H 0.3405 0.5960 0.0716 0.138 Uiso 1 1 calc R . .
C27 C 0.3592(9) 0.5044(7) 0.0053(10) 0.129(4) Uani 1 1 d . . .
H27A H 0.4097 0.4874 -0.0044 0.155 Uiso 1 1 calc R . .
H27B H 0.3313 0.5103 -0.0640 0.155 Uiso 1 1 calc R . .
C28 C 0.2948(8) 0.4452(7) 0.0579(11) 0.148(6) Uani 1 1 d . . .
H28A H 0.2763 0.3991 0.0147 0.222 Uiso 1 1 calc R . .
H28B H 0.2442 0.4612 0.0674 0.222 Uiso 1 1 calc R . .
H28C H 0.3226 0.4372 0.1254 0.222 Uiso 1 1 calc R . .
C29 C 0.5617(7) 0.7638(6) 0.0010(7) 0.103(3) Uani 1 1 d . . .
H29A H 0.5336 0.7622 -0.0708 0.124 Uiso 1 1 calc R . .
H29B H 0.6108 0.7436 -0.0014 0.124 Uiso 1 1 calc R . .
C30 C 0.5978(10) 0.8456(7) 0.0433(9) 0.136(5) Uani 1 1 d . . .
H30A H 0.5487 0.8662 0.0436 0.163 Uiso 1 1 calc R . .
H30B H 0.6240 0.8470 0.1159 0.163 Uiso 1 1 calc R . .
C31 C 0.6618(14) 0.8928(8) -0.0137(12) 0.211(10) Uani 1 1 d D . .
H31A H 0.6355 0.8888 -0.0867 0.254 Uiso 1 1 calc R . .
H31B H 0.7107 0.8719 -0.0123 0.254 Uiso 1 1 calc R . .
C32 C 0.6985(15) 0.9711(10) 0.0166(14) 0.260(12) Uani 1 1 d D . .
H32A H 0.7413 0.9941 -0.0291 0.390 Uiso 1 1 calc R . .
H32B H 0.7267 0.9772 0.0881 0.390 Uiso 1 1 calc R . .
H32C H 0.6523 0.9944 0.0113 0.390 Uiso 1 1 calc R . .
N3 N 0.2408(3) 0.9473(3) 0.3584(4) 0.0532(13) Uani 1 1 d . . .
C33 C 0.2072(4) 0.9894(4) 0.2710(6) 0.0609(18) Uani 1 1 d . . .
H33A H 0.2404 1.0422 0.2821 0.073 Uiso 1 1 calc R . .
H33B H 0.2195 0.9714 0.2044 0.073 Uiso 1 1 calc R . .
C34 C 0.1110(5) 0.9825(5) 0.2619(7) 0.082(2) Uani 1 1 d . . .
H34A H 0.0987 1.0041 0.3260 0.098 Uiso 1 1 calc R . .
H34B H 0.0771 0.9297 0.2551 0.098 Uiso 1 1 calc R . .
C35 C 0.0818(6) 1.0209(6) 0.1693(8) 0.100(3) Uani 1 1 d . . .
H35A H 0.1163 1.0736 0.1765 0.120 Uiso 1 1 calc R . .
H35B H 0.0948 0.9993 0.1057 0.120 Uiso 1 1 calc R . .
C36 C -0.0138(7) 1.0156(7) 0.1566(10) 0.134(4) Uani 1 1 d . . .
H36A H -0.0271 1.0414 0.0959 0.202 Uiso 1 1 calc R . .
H36B H -0.0272 1.0383 0.2183 0.202 Uiso 1 1 calc R . .
H36C H -0.0487 0.9638 0.1476 0.202 Uiso 1 1 calc R . .
C37 C 0.1862(4) 0.8653(3) 0.3541(5) 0.0539(16) Uani 1 1 d . . .
H37A H 0.2098 0.8422 0.4129 0.065 Uiso 1 1 calc R . .
H37B H 0.1264 0.8631 0.3650 0.065 Uiso 1 1 calc R . .
C38 C 0.1813(5) 0.8184(4) 0.2554(6) 0.069(2) Uani 1 1 d . . .
H38A H 0.1648 0.8437 0.1946 0.082 Uiso 1 1 calc R . .
H38B H 0.2391 0.8128 0.2492 0.082 Uiso 1 1 calc R . .
C39 C 0.1153(6) 0.7426(4) 0.2565(7) 0.087(3) Uani 1 1 d . . .
H39A H 0.0571 0.7488 0.2566 0.105 Uiso 1 1 calc R . .
H39B H 0.1287 0.7202 0.3215 0.105 Uiso 1 1 calc R . .
C40 C 0.1123(8) 0.6891(5) 0.1650(9) 0.125(4) Uani 1 1 d . . .
H40A H 0.0690 0.6417 0.1719 0.187 Uiso 1 1 calc R . .
H40B H 0.1693 0.6817 0.1647 0.187 Uiso 1 1 calc R . .
H40C H 0.0967 0.7096 0.1002 0.187 Uiso 1 1 calc R . .
C41 C 0.3358(4) 0.9504(4) 0.3470(6) 0.0601(17) Uani 1 1 d . . .
H41A H 0.3542 0.9189 0.3981 0.072 Uiso 1 1 calc R . .
H41B H 0.3370 0.9292 0.2774 0.072 Uiso 1 1 calc R . .
C42 C 0.4029(5) 1.0285(4) 0.3616(8) 0.077(2) Uani 1 1 d . . .
H42A H 0.4093 1.0482 0.4339 0.093 Uiso 1 1 calc R . .
H42B H 0.3833 1.0625 0.3156 0.093 Uiso 1 1 calc R . .
C43 C 0.4915(5) 1.0216(5) 0.3342(10) 0.093(3) Uani 1 1 d . . .
H43A H 0.5382 1.0657 0.3649 0.112 Uiso 1 1 calc R . .
H43B H 0.5018 0.9783 0.3672 0.112 Uiso 1 1 calc R . .
C44 C 0.4982(8) 1.0141(8) 0.2210(13) 0.149(5) Uani 1 1 d . . .
H44A H 0.5559 1.0110 0.2117 0.224 Uiso 1 1 calc R . .
H44B H 0.4890 1.0571 0.1874 0.224 Uiso 1 1 calc R . .
H44C H 0.4542 0.9694 0.1901 0.224 Uiso 1 1 calc R . .
C45 C 0.2340(5) 0.9841(4) 0.4652(6) 0.0636(19) Uani 1 1 d . A .
H45A H 0.2634 1.0376 0.4650 0.076 Uiso 1 1 calc R . .
H45B H 0.1721 0.9776 0.4701 0.076 Uiso 1 1 calc R . .
C46 C 0.2716(8) 0.9561(5) 0.5616(7) 0.098(3) Uani 1 1 d D . .
H46A H 0.3343 0.9816 0.5783 0.117 Uiso 0.72(3) 1 calc PR A 1
H46B H 0.2623 0.9024 0.5535 0.117 Uiso 0.72(3) 1 calc PR A 1
H46C H 0.2411 0.9027 0.5608 0.117 Uiso 0.28(3) 1 calc PR A 2
H46D H 0.3327 0.9610 0.5539 0.117 Uiso 0.28(3) 1 calc PR A 2
C47A C 0.216(2) 0.9761(13) 0.6517(17) 0.160(9) Uiso 0.72(3) 1 d PD A 1
H47A H 0.2397 1.0291 0.6731 0.192 Uiso 0.72(3) 1 calc PR A 1
H47B H 0.1549 0.9661 0.6223 0.192 Uiso 0.72(3) 1 calc PR A 1
C47B C 0.2708(18) 0.9869(12) 0.6637(16) 0.042(8) Uiso 0.28(3) 1 d P A 2
H47C H 0.2452 1.0279 0.6558 0.051 Uiso 0.28(3) 1 calc PR A 2
H47D H 0.3316 1.0084 0.6955 0.051 Uiso 0.28(3) 1 calc PR A 2
C48 C 0.221(2) 0.9335(15) 0.741(2) 0.342(16) Uiso 1 1 d D . .
H48A H 0.2814 0.9373 0.7640 0.513 Uiso 0.72(3) 1 calc PR A 1
H48B H 0.1879 0.8818 0.7229 0.513 Uiso 0.72(3) 1 calc PR A 1
H48C H 0.1963 0.9525 0.7969 0.513 Uiso 0.72(3) 1 calc PR A 1
H48D H 0.2623 0.9187 0.7893 0.513 Uiso 0.28(3) 1 calc PR A 2
H48E H 0.1805 0.8898 0.7025 0.513 Uiso 0.28(3) 1 calc PR A 2
H48F H 0.1885 0.9586 0.7797 0.513 Uiso 0.28(3) 1 calc PR A 2
H1 H 0.613(4) 0.538(3) 0.647(4) 0.033(16) Uiso 1 1 d . . .
H2 H 0.444(4) 0.526(3) 0.583(4) 0.025(16) Uiso 1 1 d . . .
H3 H 0.269(4) 0.510(3) 0.510(4) 0.016(15) Uiso 1 1 d . . .

loop_
_atom_site_aniso_label
_atom_site_aniso_U_11
_atom_site_aniso_U_22
_atom_site_aniso_U_33
_atom_site_aniso_U_23
_atom_site_aniso_U_13
_atom_site_aniso_U_12
V2B' 0.0384(5) 0.0393(5) 0.0555(6) 0.0009(4) -0.0060(4) 0.0146(4)
V1A 0.0341(5) 0.0256(4) 0.0291(4) 0.0015(3) 0.0056(3) 0.0112(3)
V2A 0.0318(5) 0.0336(5) 0.0574(6) 0.0001(4) 0.0079(4) 0.0126(4)
V2B 0.0476(6) 0.0417(6) 0.0546(6) -0.0130(5) -0.0093(5) 0.0125(5)
V1A' 0.0448(5) 0.0292(5) 0.0336(5) -0.0012(4) 0.0086(4) 0.0155(4)
V2A' 0.0419(6) 0.0434(6) 0.0627(7) 0.0109(5) 0.0178(5) 0.0243(5)
V3A' 0.0467(6) 0.0339(5) 0.0384(5) 0.0094(4) 0.0086(4) 0.0201(4)
V3B' 0.0400(5) 0.0281(5) 0.0530(6) 0.0049(4) 0.0152(4) 0.0075(4)
V3B 0.0441(6) 0.0368(5) 0.0472(6) 0.0119(4) 0.0199(4) 0.0158(4)
V3A 0.0525(6) 0.0386(5) 0.0304(5) 0.0030(4) 0.0024(4) 0.0211(4)
OG2' 0.060(3) 0.060(3) 0.073(3) -0.005(2) -0.017(2) 0.018(2)
OG1 0.042(2) 0.047(2) 0.075(3) -0.001(2) 0.013(2) 0.0193(19)
OG2 0.080(4) 0.067(3) 0.080(4) -0.032(3) -0.027(3) 0.018(3)
OG1' 0.053(3) 0.055(3) 0.098(4) 0.014(2) 0.031(3) 0.031(2)
OF1' 0.074(3) 0.052(3) 0.049(2) 0.021(2) 0.016(2) 0.034(2)
OF2' 0.061(3) 0.039(2) 0.076(3) 0.017(2) 0.033(2) 0.014(2)
OF2 0.065(3) 0.055(3) 0.068(3) 0.027(2) 0.030(2) 0.020(2)
OF1 0.076(3) 0.058(3) 0.040(2) 0.0159(19) 0.011(2) 0.032(2)
OE2' 0.039(2) 0.0327(19) 0.041(2) -0.0004(15) 0.0003(16) 0.0127(16)
OE1 0.040(2) 0.0329(19) 0.039(2) -0.0009(15) 0.0092(16) 0.0147(16)
OD1 0.038(2) 0.046(2) 0.070(3) -0.007(2) -0.005(2) 0.0148(18)
OE2 0.058(3) 0.034(2) 0.042(2) -0.0074(16) 0.0000(18) 0.0188(18)
OE1' 0.056(2) 0.038(2) 0.046(2) 0.0016(17) 0.0174(19) 0.0214(18)
OD1' 0.039(2) 0.048(2) 0.072(3) 0.002(2) 0.004(2) 0.0191(19)
OC2' 0.051(2) 0.039(2) 0.047(2) 0.0053(17) -0.0014(18) 0.0217(18)
OB2' 0.041(2) 0.0219(16) 0.0344(18) 0.0018(13) 0.0101(15) 0.0112(14)
OC3' 0.042(2) 0.035(2) 0.068(3) 0.0022(19) 0.023(2) 0.0115(17)
OC4' 0.039(2) 0.0295(19) 0.070(3) -0.0070(18) 0.0043(19) 0.0053(16)
OB1' 0.040(2) 0.0269(17) 0.042(2) 0.0017(15) 0.0101(16) 0.0131(15)
OC1' 0.047(2) 0.036(2) 0.053(2) 0.0094(17) 0.0113(18) 0.0214(17)
OC4 0.040(2) 0.039(3) 0.071(3) 0.006(2) 0.012(2) 0.016(2)
OB1 0.040(2) 0.032(2) 0.040(2) 0.0075(16) 0.0107(16) 0.0178(17)
OC1 0.051(2) 0.033(2) 0.045(2) 0.0015(17) 0.0032(17) 0.0229(19)
OC2 0.072(3) 0.049(2) 0.036(2) -0.0025(18) -0.007(2) 0.027(2)
OB2 0.053(2) 0.036(2) 0.0347(19) 0.0077(15) 0.0135(17) 0.0225(17)
OC3 0.058(3) 0.042(2) 0.064(3) 0.0125(19) 0.029(2) 0.024(2)
OA1' 0.0327(19) 0.0297(18) 0.0370(19) 0.0052(15) 0.0087(15) 0.0116(15)
OA1 0.0354(19) 0.0291(18) 0.0362(19) -0.0019(14) 0.0022(15) 0.0110(15)
N1 0.039(3) 0.078(4) 0.108(5) 0.036(4) 0.004(3) 0.012(3)
C1 0.043(4) 0.093(6) 0.090(6) 0.008(5) -0.003(4) 0.020(4)
C2 0.065(6) 0.128(8) 0.117(8) 0.039(7) -0.006(5) 0.040(6)
C3 0.071(6) 0.134(9) 0.119(8) 0.031(7) -0.002(5) 0.044(6)
C4 0.122(10) 0.185(13) 0.166(12) 0.083(10) 0.019(8) 0.091(9)
C5 0.060(6) 0.154(10) 0.155(11) 0.087(9) 0.041(6) 0.050(6)
C6 0.146(13) 0.26(2) 0.189(16) 0.076(15) 0.118(13) 0.103(14)
C7 0.18(2) 0.22(3) 0.38(4) 0.10(3) 0.09(3) 0.10(2)
C8 0.26(3) 0.25(3) 0.20(2) 0.099(18) 0.13(2) 0.12(2)
C9 0.045(5) 0.080(6) 0.153(9) 0.038(6) -0.031(5) -0.008(4)
C10 0.095(8) 0.097(8) 0.150(11) -0.007(7) 0.018(7) 0.013(6)
C11 0.127(11) 0.073(7) 0.31(2) -0.052(10) -0.083(12) 0.036(7)
C12 0.148(14) 0.179(15) 0.238(19) 0.030(14) 0.054(14) 0.030(12)
C13 0.048(4) 0.063(5) 0.112(7) 0.012(4) 0.013(4) 0.015(4)
C14 0.059(5) 0.085(6) 0.147(9) 0.046(6) 0.018(5) 0.029(5)
C15 0.085(7) 0.094(7) 0.182(12) 0.048(8) 0.025(7) 0.029(6)
C16 0.122(9) 0.105(8) 0.178(12) 0.053(8) 0.022(9) 0.048(7)
N2 0.125(6) 0.086(5) 0.038(3) 0.001(3) 0.028(3) 0.034(4)
C17 0.180(12) 0.092(7) 0.114(9) -0.001(6) 0.087(9) 0.043(8)
C18 0.125(10) 0.149(11) 0.124(10) 0.016(8) 0.031(8) 0.071(9)
C21 0.169(12) 0.119(9) 0.058(6) 0.005(6) -0.005(6) 0.035(9)
C22 0.151(12) 0.138(11) 0.085(8) 0.015(7) 0.011(8) 0.029(10)
C23 0.203(19) 0.32(3) 0.213(18) 0.162(18) 0.124(16) 0.15(2)
C24 0.206(16) 0.27(2) 0.106(10) 0.066(12) 0.035(10) 0.139(16)
C25 0.146(9) 0.090(6) 0.054(5) -0.009(4) 0.019(5) 0.050(6)
C26 0.162(11) 0.082(7) 0.105(8) 0.016(6) 0.042(8) 0.033(7)
C27 0.133(10) 0.123(10) 0.129(10) 0.007(8) -0.021(8) 0.048(8)
C28 0.116(10) 0.138(11) 0.169(12) 0.081(10) -0.022(9) 0.015(8)
C29 0.120(8) 0.130(9) 0.065(5) 0.008(6) 0.038(5) 0.037(7)
C30 0.185(13) 0.113(9) 0.090(8) -0.004(7) 0.046(8) 0.005(9)
C31 0.34(3) 0.114(11) 0.134(12) -0.022(9) 0.103(15) -0.028(14)
C32 0.32(3) 0.23(2) 0.152(15) -0.029(15) 0.093(16) -0.06(2)
N3 0.051(3) 0.045(3) 0.067(3) 0.011(2) 0.003(3) 0.021(2)
C33 0.059(4) 0.042(4) 0.079(5) 0.017(3) -0.002(4) 0.015(3)
C34 0.067(5) 0.095(6) 0.092(6) 0.016(5) -0.004(4) 0.041(5)
C35 0.065(6) 0.116(8) 0.118(8) 0.037(6) -0.015(5) 0.032(5)
C36 0.098(8) 0.169(12) 0.148(11) 0.031(9) -0.013(7) 0.067(8)
C37 0.052(4) 0.040(3) 0.071(4) 0.011(3) 0.009(3) 0.016(3)
C38 0.071(5) 0.058(4) 0.072(5) 0.004(4) 0.002(4) 0.014(4)
C39 0.093(6) 0.058(5) 0.096(6) -0.003(4) -0.005(5) 0.007(4)
C40 0.168(11) 0.069(6) 0.112(8) -0.020(6) -0.001(8) 0.007(7)
C41 0.050(4) 0.056(4) 0.078(5) 0.006(3) 0.005(3) 0.022(3)
C42 0.065(5) 0.040(4) 0.125(7) -0.009(4) 0.004(5) 0.017(3)
C43 0.055(5) 0.053(5) 0.171(11) -0.003(6) 0.015(6) 0.016(4)
C44 0.091(9) 0.154(12) 0.200(15) 0.006(11) 0.044(9) 0.022(8)
C45 0.080(5) 0.039(3) 0.080(5) 0.005(3) 0.011(4) 0.030(3)
C46 0.149(9) 0.087(6) 0.070(6) 0.006(5) 0.010(6) 0.056(6)

loop_
_atom_type_symbol
_atom_type_description
_atom_type_scat_dispersion_real
_atom_type_scat_dispersion_imag
_atom_type_scat_source
V V 0.3005 0.5294 'International Tables Vol C Tables 4.2.6.8 and 6.1.1.4'
O O 0.0106 0.0060 'International Tables Vol C Tables 4.2.6.8 and 6.1.1.4'
N N 0.0061 0.0033 'International Tables Vol C Tables 4.2.6.8 and 6.1.1.4'
C C 0.0033 0.0016 'International Tables Vol C Tables 4.2.6.8 and 6.1.1.4'
H H 0.0000 0.0000 'International Tables Vol C Tables 4.2.6.8 and 6.1.1.4'

loop_
_geom_angle_atom_site_label_1
_geom_angle_atom_site_label_2
_geom_angle_atom_site_label_3
_geom_angle
_geom_angle_site_symmetry_1
_geom_angle_site_symmetry_3
_geom_angle_publ_flag
OG1 OC4 H3 12(5) 2_666 . ?
OE1 OB1 H2 9(5) 2_666 . ?
OE2' OC1 H1 5(4) 2_666 . ?
V1A OB1 H2 101(5) . . ?
V3B OB1 H2 139(5) . . ?
V3A OB1 H2 107(5) . . ?
V2B' OC4 H3 109(5) . . ?
V3B OC4 H3 111(5) . . ?
V2A OC1 H1 116(4) . . ?
V3A OC1 H1 128(4) . . ?
OG2' V2B' OC2' 104.9(2) . . ?
OG2' V2B' OD1' 104.3(2) . . ?
OC2' V2B' OD1' 93.21(19) . . ?
OG2' V2B' OC4 100.0(2) . . ?
OC2' V2B' OC4 154.52(19) . . ?
OD1' V2B' OC4 85.5(2) . . ?
OG2' V2B' OE2' 101.3(2) . . ?
OC2' V2B' OE2' 87.74(17) . . ?
OD1' V2B' OE2' 153.27(18) . . ?
OC4 V2B' OE2' 82.38(17) . . ?
OG2' V2B' OA1' 172.60(19) . . ?
OC2' V2B' OA1' 79.93(15) . . ?
OD1' V2B' OA1' 80.77(16) . . ?
OC4 V2B' OA1' 74.73(16) . . ?
OE2' V2B' OA1' 73.09(13) . . ?
OG2' V2B' V1A 132.37(19) . . ?
OC2' V2B' V1A 78.62(13) . . ?
OD1' V2B' V1A 123.15(14) . . ?
OC4 V2B' V1A 80.85(13) . . ?
OE2' V2B' V1A 31.18(10) . . ?
OA1' V2B' V1A 42.39(8) . . ?
OG2' V2B' V2A' 135.98(19) . . ?
OC2' V2B' V2A' 83.93(13) . . ?
OD1' V2B' V2A' 31.73(13) . . ?
OC4 V2B' V2A' 81.70(15) . . ?
OE2' V2B' V2A' 122.36(11) . . ?
OA1' V2B' V2A' 49.28(8) . . ?
V1A V2B' V2A' 91.54(4) . . ?
OG2' V2B' V3A' 137.33(19) . . ?
OC2' V2B' V3A' 32.50(13) . . ?
OD1' V2B' V3A' 82.36(14) . . ?
OC4 V2B' V3A' 122.62(15) . . ?
OE2' V2B' V3A' 84.27(11) . . ?
OA1' V2B' V3A' 48.02(8) . . ?
V1A V2B' V3A' 61.00(3) . . ?
V2A' V2B' V3A' 60.10(3) . . ?
OE1 V1A OE2' 105.26(17) . . ?
OE1 V1A OB2' 101.28(17) . . ?
OE2' V1A OB2' 101.66(17) . . ?
OE1 V1A OA1' 164.37(16) . . ?
OE2' V1A OA1' 87.56(16) . . ?
OB2' V1A OA1' 84.44(14) . . ?
OE1 V1A OA1 86.60(16) . . ?
OE2' V1A OA1 165.04(16) . . ?
OB2' V1A OA1 84.53(15) . . ?
OA1' V1A OA1 79.43(14) . . ?
OE1 V1A OB1 92.62(17) . . ?
OE2' V1A OB1 92.41(17) . . ?
OB2' V1A OB1 156.74(16) . . ?
OA1' V1A OB1 77.68(14) . . ?
OA1 V1A OB1 77.71(15) . . ?
OE1 V1A V2A 39.60(12) . . ?
OE2' V1A V2A 144.85(12) . . ?
OB2' V1A V2A 88.91(12) . . ?
OA1' V1A V2A 127.09(10) . . ?
OA1 V1A V2A 47.68(10) . . ?
OB1 V1A V2A 90.11(11) . . ?
OE1 V1A V2B' 143.52(13) . . ?
OE2' V1A V2B' 38.27(12) . . ?
OB2' V1A V2B' 89.77(12) . . ?
OA1' V1A V2B' 49.91(10) . . ?
OA1 V1A V2B' 129.34(10) . . ?
OB1 V1A V2B' 89.97(11) . . ?
V2A V1A V2B' 176.86(4) . . ?
OG1 V2A OC3' 104.5(2) . . ?
OG1 V2A OD1 104.7(2) . . ?
OC3' V2A OD1 93.8(2) . . ?
OG1 V2A OC1 97.7(2) . . ?
OC3' V2A OC1 156.84(17) . . ?
OD1 V2A OC1 86.72(19) . . ?
OG1 V2A OE1 98.06(19) . . ?
OC3' V2A OE1 88.60(17) . . ?
OD1 V2A OE1 155.75(17) . . ?
OC1 V2A OE1 81.89(16) . . ?
OG1 V2A OA1 170.14(18) . . ?
OC3' V2A OA1 82.04(15) . . ?
OD1 V2A OA1 81.96(16) . . ?
OC1 V2A OA1 75.09(15) . . ?
OE1 V2A OA1 74.46(13) . . ?
OG1 V2A V1A 129.84(16) . . ?
OC3' V2A V1A 79.94(13) . . ?
OD1 V2A V1A 125.12(13) . . ?
OC1 V2A V1A 80.90(12) . . ?
OE1 V2A V1A 31.82(9) . . ?
OA1 V2A V1A 43.17(9) . . ?
OG1 V2A V2B 136.87(16) . . ?
OC3' V2A V2B 85.37(13) . . ?
OD1 V2A V2B 32.21(13) . . ?
OC1 V2A V2B 82.77(12) . . ?
OE1 V2A V2B 124.43(10) . . ?
OA1 V2A V2B 49.99(9) . . ?
V1A V2A V2B 93.01(3) . . ?
OG1 V2A V3B' 138.00(17) . . ?
OC3' V2A V3B' 33.54(12) . . ?
OD1 V2A V3B' 83.09(13) . . ?
OC1 V2A V3B' 124.11(12) . . ?
OE1 V2A V3B' 85.70(10) . . ?
OA1 V2A V3B' 49.11(9) . . ?
V1A V2A V3B' 62.02(3) . . ?
V2B V2A V3B' 60.86(3) . . ?
OG2 V2B OD1 104.0(3) . . ?
OG2 V2B OC4' 101.8(3) . . ?
OD1 V2B OC4' 92.0(2) . . ?
OG2 V2B OC2 101.8(3) . . ?
OD1 V2B OC2 91.0(2) . . ?
OC4' V2B OC2 154.61(18) . . ?
OG2 V2B OE2 102.2(2) . . ?
OD1 V2B OE2 153.73(18) . . ?
OC4' V2B OE2 84.42(17) . . ?
OC2 V2B OE2 81.79(18) . . ?
OG2 V2B OA1 176.0(2) . . ?
OD1 V2B OA1 79.68(15) . . ?
OC4' V2B OA1 79.42(15) . . ?
OC2 V2B OA1 76.35(15) . . ?
OE2 V2B OA1 74.08(14) . . ?
OG2 V2B V2A 136.8(2) . . ?
OD1 V2B V2A 33.00(13) . . ?
OC4' V2B V2A 82.47(12) . . ?
OC2 V2B V2A 86.48(12) . . ?
OE2 V2B V2A 120.91(11) . . ?
OA1 V2B V2A 46.91(8) . . ?
OG2 V2B V3A 132.2(2) . . ?
OD1 V2B V3A 82.66(14) . . ?
OC4' V2B V3A 125.52(12) . . ?
OC2 V2B V3A 30.34(12) . . ?
OE2 V2B V3A 78.44(12) . . ?
OA1 V2B V3A 46.20(9) . . ?
V2A V2B V3A 64.24(3) . . ?
OG2 V2B V1A' 132.4(2) . . ?
OD1 V2B V1A' 123.61(14) . . ?
OC4' V2B V1A' 78.95(12) . . ?
OC2 V2B V1A' 78.41(13) . . ?
OE2 V2B V1A' 30.19(11) . . ?
OA1 V2B V1A' 43.95(8) . . ?
V2A V2B V1A' 90.72(3) . . ?
V3A V2B V1A' 60.85(3) . . ?
OG2 V2B V3B' 133.2(2) . . ?
OD1 V2B V3B' 82.79(15) . . ?
OC4' V2B V3B' 31.38(12) . . ?
OC2 V2B V3B' 124.57(12) . . ?
OE2 V2B V3B' 80.70(11) . . ?
OA1 V2B V3B' 48.30(9) . . ?
V2A V2B V3B' 59.89(3) . . ?
V3A V2B V3B' 94.49(3) . . ?
V1A' V2B V3B' 61.09(3) . . ?
OE1' V1A' OE2 108.66(19) . . ?
OE1' V1A' OB1' 98.03(17) . . ?
OE2 V1A' OB1' 97.28(18) . . ?
OE1' V1A' OB2 96.82(17) . . ?
OE2 V1A' OB2 95.95(18) . . ?
OB1' V1A' OB2 155.78(15) . . ?
OE1' V1A' OA1' 87.87(17) . . ?
OE2 V1A' OA1' 163.36(16) . . ?
OB1' V1A' OA1' 81.82(14) . . ?
OB2 V1A' OA1' 79.73(15) . . ?
OE1' V1A' OA1 164.88(17) . . ?
OE2 V1A' OA1 86.33(16) . . ?
OB1' V1A' OA1 81.54(14) . . ?
OB2 V1A' OA1 79.16(14) . . ?
OA1' V1A' OA1 77.09(13) . . ?
OE1' V1A' V2A' 38.16(14) . . ?
OE2 V1A' V2A' 146.81(13) . . ?
OB1' V1A' V2A' 89.28(11) . . ?
OB2 V1A' V2A' 90.68(12) . . ?
OA1' V1A' V2A' 49.77(9) . . ?
OA1 V1A' V2A' 126.86(10) . . ?
OE1' V1A' V2B 145.76(14) . . ?
OE2 V1A' V2B 37.12(13) . . ?
OB1' V1A' V2B 88.56(11) . . ?
OB2 V1A' V2B 89.85(12) . . ?
OA1' V1A' V2B 126.36(10) . . ?
OA1 V1A' V2B 49.28(9) . . ?
V2A' V1A' V2B 175.87(4) . . ?
OG1' V2A' OD1' 103.7(2) . . ?
OG1' V2A' OC1' 101.6(2) . . ?
OD1' V2A' OC1' 92.8(2) . . ?
OG1' V2A' OC3 101.5(2) . . ?
OD1' V2A' OC3 90.6(2) . . ?
OC1' V2A' OC3 155.10(17) . . ?
OG1' V2A' OE1' 101.8(2) . . ?
OD1' V2A' OE1' 154.43(17) . . ?
OC1' V2A' OE1' 84.28(17) . . ?
OC3 V2A' OE1' 82.06(18) . . ?
OG1' V2A' OA1' 174.7(2) . . ?
OD1' V2A' OA1' 81.44(15) . . ?
OC1' V2A' OA1' 79.08(14) . . ?
OC3 V2A' OA1' 77.07(14) . . ?
OE1' V2A' OA1' 73.05(14) . . ?
OG1' V2A' V2B' 136.2(2) . . ?
OD1' V2A' V2B' 32.64(13) . . ?
OC1' V2A' V2B' 82.99(12) . . ?
OC3 V2A' V2B' 86.76(12) . . ?
OE1' V2A' V2B' 122.04(11) . . ?
OA1' V2A' V2B' 49.04(9) . . ?
OG1' V2A' V1A' 132.1(2) . . ?
OD1' V2A' V1A' 124.20(13) . . ?
OC1' V2A' V1A' 78.79(12) . . ?
OC3 V2A' V1A' 78.90(13) . . ?
OE1' V2A' V1A' 30.34(10) . . ?
OA1' V2A' V1A' 42.76(9) . . ?
V2B' V2A' V1A' 91.70(3) . . ?
OG1' V2A' V3B 132.04(18) . . ?
OD1' V2A' V3B 82.89(14) . . ?
OC1' V2A' V3B 125.80(12) . . ?
OC3 V2A' V3B 30.52(11) . . ?
OE1' V2A' V3B 78.39(11) . . ?
OA1' V2A' V3B 46.78(8) . . ?
V2B' V2A' V3B 64.96(3) . . ?
V1A' V2A' V3B 60.91(3) . . ?
OG1' V2A' V3A' 132.93(17) . . ?
OD1' V2A' V3A' 83.26(14) . . ?
OC1' V2A' V3A' 31.41(11) . . ?
OC3 V2A' V3A' 125.17(12) . . ?
OE1' V2A' V3A' 81.15(11) . . ?
OA1' V2A' V3A' 48.11(8) . . ?
V2B' V2A' V3A' 60.35(3) . . ?
V1A' V2A' V3A' 61.35(3) . . ?
V3B V2A' V3A' 94.84(3) . . ?
OF1' V3A' OC1' 103.79(19) . . ?
OF1' V3A' OC2' 102.7(2) . . ?
OC1' V3A' OC2' 93.62(18) . . ?
OF1' V3A' OB1' 101.6(2) . . ?
OC1' V3A' OB1' 92.01(17) . . ?
OC2' V3A' OB1' 152.98(16) . . ?
OF1' V3A' OB2' 100.69(18) . . ?
OC1' V3A' OB2' 154.36(16) . . ?
OC2' V3A' OB2' 88.34(15) . . ?
OB1' V3A' OB2' 75.59(14) . . ?
OF1' V3A' OA1' 174.17(18) . . ?
OC1' V3A' OA1' 81.33(15) . . ?
OC2' V3A' OA1' 79.56(15) . . ?
OB1' V3A' OA1' 75.21(13) . . ?
OB2' V3A' OA1' 73.89(13) . . ?
OF1' V3A' V3B' 89.79(17) . . ?
OC1' V3A' V3B' 130.63(14) . . ?
OC2' V3A' V3B' 129.83(12) . . ?
OB1' V3A' V3B' 38.62(10) . . ?
OB2' V3A' V3B' 41.48(10) . . ?
OA1' V3A' V3B' 84.69(9) . . ?
OF1' V3A' V2A' 136.27(15) . . ?
OC1' V3A' V2A' 32.70(12) . . ?
OC2' V3A' V2A' 82.57(13) . . ?
OB1' V3A' V2A' 88.10(11) . . ?
OB2' V3A' V2A' 122.97(10) . . ?
OA1' V3A' V2A' 49.08(8) . . ?
V3B' V3A' V2A' 120.30(4) . . ?
OF1' V3A' V2B' 133.95(17) . . ?
OC1' V3A' V2B' 83.24(13) . . ?
OC2' V3A' V2B' 31.39(12) . . ?
OB1' V3A' V2B' 123.88(11) . . ?
OB2' V3A' V2B' 85.30(10) . . ?
OA1' V3A' V2B' 48.75(9) . . ?
V3B' V3A' V2B' 120.21(4) . . ?
V2A' V3A' V2B' 59.55(3) . . ?
OF2' V3B' OC4' 103.9(2) . . ?
OF2' V3B' OC3' 102.7(2) . . ?
OC4' V3B' OC3' 93.35(19) . . ?
OF2' V3B' OB1' 101.85(19) . . ?
OC4' V3B' OB1' 92.61(17) . . ?
OC3' V3B' OB1' 152.46(16) . . ?
OF2' V3B' OB2' 100.7(2) . . ?
OC4' V3B' OB2' 154.54(17) . . ?
OC3' V3B' OB2' 87.37(16) . . ?
OB1' V3B' OB2' 76.02(15) . . ?
OF2' V3B' OA1 174.5(2) . . ?
OC4' V3B' OA1 81.45(16) . . ?
OC3' V3B' OA1 77.83(15) . . ?
OB1' V3B' OA1 76.52(13) . . ?
OB2' V3B' OA1 73.82(13) . . ?
OF2' V3B' V3A' 89.91(17) . . ?
OC4' V3B' V3A' 131.79(13) . . ?
OC3' V3B' V3A' 128.77(13) . . ?
OB1' V3B' V3A' 39.18(11) . . ?
OB2' V3B' V3A' 41.40(10) . . ?
OA1 V3B' V3A' 85.58(9) . . ?
OF2' V3B' V2A 134.40(16) . . ?
OC4' V3B' V2A 83.00(13) . . ?
OC3' V3B' V2A 31.75(13) . . ?
OB1' V3B' V2A 123.09(11) . . ?
OB2' V3B' V2A 84.39(10) . . ?
OA1 V3B' V2A 46.64(8) . . ?
V3A' V3B' V2A 119.15(4) . . ?
OF2' V3B' V2B 136.57(18) . . ?
OC4' V3B' V2B 32.85(13) . . ?
OC3' V3B' V2B 82.51(14) . . ?
OB1' V3B' V2B 88.11(11) . . ?
OB2' V3B' V2B 122.67(10) . . ?
OA1 V3B' V2B 48.86(9) . . ?
V3A' V3B' V2B 120.55(4) . . ?
V2A V3B' V2B 59.24(3) . . ?
OF2 V3B OC3 105.4(2) . . ?
OF2 V3B OB2 102.6(2) . . ?
OC3 V3B OB2 97.17(19) . . ?
OF2 V3B OC4 100.7(2) . . ?
OC3 V3B OC4 93.6(2) . . ?
OB2 V3B OC4 150.66(18) . . ?
OF2 V3B OB1 97.86(19) . . ?
OC3 V3B OB1 156.54(18) . . ?
OB2 V3B OB1 74.30(16) . . ?
OC4 V3B OB1 85.09(18) . . ?
OF2 V3B OA1' 170.65(19) . . ?
OC3 V3B OA1' 83.95(16) . . ?
OB2 V3B OA1' 76.27(14) . . ?
OC4 V3B OA1' 77.83(17) . . ?
OB1 V3B OA1' 72.85(13) . . ?
OF2 V3B V2A' 139.87(17) . . ?
OC3 V3B V2A' 34.85(13) . . ?
OB2 V3B V2A' 91.17(11) . . ?
OC4 V3B V2A' 82.26(15) . . ?
OB1 V3B V2A' 122.21(11) . . ?
OA1' V3B V2A' 49.37(9) . . ?
OF1 V3A OC2 106.0(2) . . ?
OF1 V3A OC1 100.2(2) . . ?
OC2 V3A OC1 94.6(2) . . ?
OF1 V3A OB2 102.7(2) . . ?
OC2 V3A OB2 95.85(18) . . ?
OC1 V3A OB2 151.03(16) . . ?
OF1 V3A OB1 97.1(2) . . ?
OC2 V3A OB1 156.58(18) . . ?
OC1 V3A OB1 85.23(17) . . ?
OB2 V3A OB1 74.61(16) . . ?
OF1 V3A OA1 170.36(19) . . ?
OC2 V3A OA1 83.49(17) . . ?
OC1 V3A OA1 76.81(15) . . ?
OB2 V3A OA1 77.67(14) . . ?
OB1 V3A OA1 73.66(14) . . ?
OF1 V3A V2B 140.02(17) . . ?
OC2 V3A V2B 34.49(14) . . ?
OC1 V3A V2B 82.94(13) . . ?
OB2 V3A V2B 90.65(12) . . ?
OB1 V3A V2B 122.87(11) . . ?
OA1 V3A V2B 49.22(9) . . ?
V1A OE2' V2B' 110.55(18) . . ?
V1A OE1 V2A 108.58(17) . . ?
V2B OD1 V2A 114.8(2) . . ?
V1A' OE2 V2B 112.70(19) . . ?
V1A' OE1' V2A' 111.50(19) . . ?
V2A' OD1' V2B' 115.6(2) . . ?
V2B' OC2' V3A' 116.1(2) . . ?
V1A OB2' V3A' 108.46(17) . . ?
V1A OB2' V3B' 109.14(17) . . ?
V3A' OB2' V3B' 97.12(14) . . ?
V2A OC3' V3B' 114.7(2) . . ?
V3B' OC4' V2B 115.8(2) . . ?
V1A' OB1' V3B' 109.43(17) . . ?
V1A' OB1' V3A' 108.41(17) . . ?
V3B' OB1' V3A' 102.19(16) . . ?
V3A' OC1' V2A' 115.89(19) . . ?
V3B OC4 V2B' 114.0(2) . . ?
V1A OB1 V3A 105.88(17) . . ?
V1A OB1 V3B 106.14(17) . . ?
V3A OB1 V3B 95.47(17) . . ?
V3A OC1 V2A 112.87(19) . . ?
V3A OC2 V2B 115.2(2) . . ?
V3A OB2 V3B 108.57(17) . . ?
V3A OB2 V1A' 107.57(18) . . ?
V3B OB2 V1A' 106.99(17) . . ?
V3B OC3 V2A' 114.6(2) . . ?
V1A OA1' V1A' 102.63(15) . . ?
V1A OA1' V3B 101.80(14) . . ?
V1A' OA1' V3B 91.63(13) . . ?
V1A OA1' V3A' 90.78(13) . . ?
V1A' OA1' V3A' 90.90(12) . . ?
V3B OA1' V3A' 166.29(17) . . ?
V1A OA1' V2B' 87.70(12) . . ?
V1A' OA1' V2B' 168.22(17) . . ?
V3B OA1' V2B' 91.75(12) . . ?
V3A' OA1' V2B' 83.24(11) . . ?
V1A OA1' V2A' 168.16(18) . . ?
V1A' OA1' V2A' 87.47(12) . . ?
V3B OA1' V2A' 83.85(11) . . ?
V3A' OA1' V2A' 82.80(11) . . ?
V2B' OA1' V2A' 81.68(11) . . ?
V1A OA1 V1A' 100.35(15) . . ?
V1A OA1 V3A 101.54(14) . . ?
V1A' OA1 V3A 90.98(13) . . ?
V1A OA1 V2A 89.15(12) . . ?
V1A' OA1 V2A 168.51(18) . . ?
V3A OA1 V2A 93.46(13) . . ?
V1A OA1 V3B' 90.83(13) . . ?
V1A' OA1 V3B' 89.11(12) . . ?
V3A OA1 V3B' 167.40(17) . . ?
V2A OA1 V3B' 84.25(12) . . ?
V1A OA1 V2B 170.44(18) . . ?
V1A' OA1 V2B 86.77(12) . . ?
V3A OA1 V2B 84.58(12) . . ?
V2A OA1 V2B 83.10(12) . . ?
V3B' OA1 V2B 82.84(12) . . ?
C5 N1 C1 111.4(7) . . ?
C5 N1 C13 110.3(7) . . ?
C1 N1 C13 106.1(6) . . ?
C5 N1 C9 110.3(8) . . ?
C1 N1 C9 108.8(6) . . ?
C13 N1 C9 109.9(6) . . ?
N1 C1 C2 115.5(6) . . ?
C3 C2 C1 112.9(8) . . ?
C4 C3 C2 115.8(9) . . ?
N1 C5 C6 113.1(9) . . ?
C7 C6 C5 117.6(19) . . ?
C6 C7 C8 117(2) . . ?
C10 C9 N1 115.5(7) . . ?
C9 C10 C11 115.9(10) . . ?
C12 C11 C10 109.6(12) . . ?
C14 C13 N1 115.2(6) . . ?
C15 C14 C13 113.6(7) . . ?
C14 C15 C16 116.8(9) . . ?
C21 N2 C29 113.6(8) . . ?
C21 N2 C25 110.9(7) . . ?
C29 N2 C25 108.1(6) . . ?
C21 N2 C17 106.0(8) . . ?
C29 N2 C17 108.5(7) . . ?
C25 N2 C17 109.5(8) . . ?
C18 C17 N2 115.7(7) . . ?
C17 C18 C19 109.2(11) . . ?
C20 C19 C18 110.1(15) . . ?
N2 C21 C22 116.3(10) . . ?
C23 C22 C21 118.7(14) . . ?
C24 C23 C22 115.3(18) . . ?
N2 C25 C26 113.8(7) . . ?
C27 C26 C25 111.4(9) . . ?
C26 C27 C28 114.1(12) . . ?
N2 C29 C30 114.7(8) . . ?
C31 C30 C29 115.4(10) . . ?
C30 C31 C32 120.4(14) . . ?
C37 N3 C33 112.1(5) . . ?
C37 N3 C41 107.8(5) . . ?
C33 N3 C41 109.2(5) . . ?
C37 N3 C45 107.9(5) . . ?
C33 N3 C45 108.2(5) . . ?
C41 N3 C45 111.6(5) . . ?
C34 C33 N3 115.8(6) . . ?
C33 C34 C35 112.5(7) . . ?
C36 C35 C34 114.6(9) . . ?
C38 C37 N3 117.3(6) . . ?
C39 C38 C37 111.0(7) . . ?
C38 C39 C40 114.6(8) . . ?
C42 C41 N3 115.5(5) . . ?
C41 C42 C43 107.8(6) . . ?
C44 C43 C42 115.4(9) . . ?
C46 C45 N3 117.0(6) . . ?
C47B C46 C45 121.8(11) . . ?
C47B C46 C47A 30.6(11) . . ?
C45 C46 C47A 102.9(11) . . ?
C48 C47A C46 112(2) . . ?
C46 C47B C48 117.2(18) . . ?
C47A C48 C47B 32.2(14) . . ?

loop_
_geom_bond_atom_site_label_1
_geom_bond_atom_site_label_2
_geom_bond_distance
_geom_bond_site_symmetry_2
_geom_bond_publ_flag
V2B' OG2' 1.601(4) . ?
V2B' OC2' 1.801(4) . ?
V2B' OD1' 1.843(4) . ?
V2B' OC4 2.004(5) . ?
V2B' OE2' 2.031(4) . ?
V2B' OA1' 2.351(4) . ?
V2B' V1A 3.0705(12) . ?
V2B' V2A' 3.0805(15) . ?
V2B' V3A' 3.1053(14) . ?
V1A OE1 1.691(3) . ?
V1A OE2' 1.698(4) . ?
V1A OB2' 1.830(3) . ?
V1A OA1' 2.072(3) . ?
V1A OA1 2.080(3) . ?
V1A OB1 2.089(4) . ?
V1A V2A 3.0393(12) . ?
V2A OG1 1.614(4) . ?
V2A OC3' 1.782(4) . ?
V2A OD1 1.833(4) . ?
V2A OC1 2.008(4) . ?
V2A OE1 2.044(4) . ?
V2A OA1 2.247(3) . ?
V2A V2B 3.0552(14) . ?
V2A V3B' 3.0756(13) . ?
V2B OG2 1.590(5) . ?
V2B OD1 1.794(4) . ?
V2B OC4' 1.871(4) . ?
V2B OC2 1.939(5) . ?
V2B OE2 2.031(4) . ?
V2B OA1 2.357(4) . ?
V2B V3A 3.0987(14) . ?
V2B V1A' 3.1048(14) . ?
V2B V3B' 3.1054(15) . ?
V1A' OE1' 1.676(4) . ?
V1A' OE2 1.692(4) . ?
V1A' OB1' 1.921(4) . ?
V1A' OB2 1.964(4) . ?
V1A' OA1' 2.098(3) . ?
V1A' OA1 2.158(3) . ?
V1A' V2A' 3.0873(13) . ?
V2A' OG1' 1.605(4) . ?
V2A' OD1' 1.797(4) . ?
V2A' OC1' 1.860(4) . ?
V2A' OC3 1.943(4) . ?
V2A' OE1' 2.050(4) . ?
V2A' OA1' 2.360(3) . ?
V2A' V3B 3.0911(13) . ?
V2A' V3A' 3.0978(13) . ?
V3A' OF1' 1.612(4) . ?
V3A' OC1' 1.795(4) . ?
V3A' OC2' 1.858(4) . ?
V3A' OB1' 1.970(4) . ?
V3A' OB2' 2.030(3) . ?
V3A' OA1' 2.324(3) . ?
V3A' V3B' 3.0470(13) . ?
V3B' OF2' 1.598(4) . ?
V3B' OC4' 1.795(4) . ?
V3B' OC3' 1.871(4) . ?
V3B' OB1' 1.946(4) . ?
V3B' OB2' 2.034(4) . ?
V3B' OA1 2.337(4) . ?
V3B OF2 1.598(4) . ?
V3B OC3 1.727(4) . ?
V3B OB2 1.932(4) . ?
V3B OC4 1.947(5) . ?
V3B OB1 2.124(4) . ?
V3B OA1' 2.266(3) . ?
V3A OF1 1.609(4) . ?
V3A OC2 1.729(4) . ?
V3A OC1 1.919(4) . ?
V3A OB2 1.930(4) . ?
V3A OB1 2.113(4) . ?
V3A OA1 2.247(4) . ?
N1 C5 1.486(12) . ?
N1 C1 1.510(9) . ?
N1 C13 1.518(9) . ?
N1 C9 1.574(12) . ?
C1 C2 1.527(11) . ?
C2 C3 1.497(11) . ?
C3 C4 1.484(13) . ?
C5 C6 1.602(19) . ?
C6 C7 1.37(3) . ?
C7 C8 1.41(3) . ?
C9 C10 1.495(14) . ?
C10 C11 1.596(16) . ?
C11 C12 1.399(14) . ?
C13 C14 1.510(11) . ?
C14 C15 1.470(12) . ?
C15 C16 1.492(14) . ?
N2 C21 1.470(11) . ?
N2 C29 1.515(11) . ?
N2 C25 1.533(10) . ?
N2 C17 1.552(13) . ?
C17 C18 1.517(15) . ?
C18 C19 1.570(17) . ?
C19 C20 1.39(2) . ?
C21 C22 1.482(16) . ?
C22 C23 1.45(2) . ?
C23 C24 1.433(18) . ?
C25 C26 1.566(13) . ?
C26 C27 1.464(14) . ?
C27 C28 1.500(15) . ?
C29 C30 1.525(14) . ?
C30 C31 1.421(17) . ?
C31 C32 1.429(14) . ?
N3 C37 1.518(8) . ?
N3 C33 1.521(8) . ?
N3 C41 1.524(8) . ?
N3 C45 1.542(9) . ?
C33 C34 1.493(10) . ?
C34 C35 1.500(11) . ?
C35 C36 1.490(12) . ?
C37 C38 1.499(9) . ?
C38 C39 1.496(10) . ?
C39 C40 1.507(12) . ?
C41 C42 1.524(9) . ?
C42 C43 1.535(11) . ?
C43 C44 1.470(16) . ?
C45 C46 1.484(10) . ?
C46 C47B 1.42(2) . ?
C46 C47A 1.628(16) . ?
C47A C48 1.415(17) . ?
C47B C48 1.54(3) . ?

loop_
_geom_hbond_atom_site_label_D
_geom_hbond_atom_site_label_H
_geom_hbond_atom_site_label_A
_geom_hbond_distance_DH
_geom_hbond_distance_HA
_geom_hbond_distance_DA
_geom_hbond_angle_DHA
_geom_hbond_publ_flag
OC4 H3 OG1 0.62(5) 2.16(5) 2.759(6) 165(7) ?
OB1 H2 OE1 0.68(5) 2.14(5) 2.812(5) 168(6) ?
OC1 H1 OE2' 0.76(6) 2.03(6) 2.783(5) 174(6) ?
